data_7028333
loop_
_publ_author_name
'Gan, C. R. Raymond'
'Liu, Zhaolin'
'Bai, Shi-Qiang'
'Ong, Kian Soo'
'Hor, T. S. Andy'

_publ_section_title
;
 Carboxylate-rich hybrid ligands in Mn(II) complexes as precursors for
 water oxidation reactions.
;
_journal_issue 4
_journal_name_full 'Dalton transactions (Cambridge, England : 2003)'
_journal_page_first 1821
_journal_page_last 1828
_journal_paper_doi 10.1039/c3dt51666k
_journal_volume 43
_journal_year 2014
_chemical_formula_sum 'C20 H46 Mn3 N4 O26'
_chemical_formula_weight 923.43
_chemical_name_systematic
;
?
;
_space_group_IT_number 14
_symmetry_cell_setting monoclinic
_symmetry_space_group_name_Hall '-P 2yn'
_symmetry_space_group_name_H-M 'P 1 21/n 1'
_atom_sites_solution_hydrogens geom
_atom_sites_solution_primary direct
_atom_sites_solution_secondary difmap
_audit_creation_method SHELXL-97
_cell_angle_alpha 90.00
_cell_angle_beta 90.743(3)
_cell_angle_gamma 90.00
_cell_formula_units_Z 2
_cell_length_a 9.1576(11)
_cell_length_b 16.064(2)
_cell_length_c 11.8218(15)
_cell_measurement_reflns_used 972
_cell_measurement_temperature 100(2)
_cell_measurement_theta_max 27.47
_cell_measurement_theta_min 2.14
_cell_volume 1738.9(4)
_computing_cell_refinement 'Bruker SMART'
_computing_data_collection 'Bruker SMART'
_computing_data_reduction 'Bruker SAINT'
_computing_molecular_graphics 'Bruker SHELXTL'
_computing_publication_material 'Bruker SHELXTL'
_computing_structure_refinement 'SHELXL-97 (Sheldrick, 1997)'
_computing_structure_solution 'SHELXS-97 (Sheldrick, 1990)'
_diffrn_ambient_temperature 100(2)
_diffrn_measured_fraction_theta_full 0.998
_diffrn_measured_fraction_theta_max 0.998
_diffrn_measurement_device_type 'CCD area detector'
_diffrn_measurement_method 'phi and omega scans'
_diffrn_radiation_monochromator graphite
_diffrn_radiation_source 'fine-focus sealed tube'
_diffrn_radiation_type MoK\a
_diffrn_radiation_wavelength 0.71073
_diffrn_reflns_av_R_equivalents 0.0229
_diffrn_reflns_av_sigmaI/netI 0.0237
_diffrn_reflns_limit_h_max 11
_diffrn_reflns_limit_h_min -7
_diffrn_reflns_limit_k_max 20
_diffrn_reflns_limit_k_min -20
_diffrn_reflns_limit_l_max 15
_diffrn_reflns_limit_l_min -15
_diffrn_reflns_number 12174
_diffrn_reflns_theta_full 27.49
_diffrn_reflns_theta_max 27.49
_diffrn_reflns_theta_min 2.14
_exptl_absorpt_coefficient_mu 1.178
_exptl_absorpt_correction_T_max 0.8339
_exptl_absorpt_correction_T_min 0.6133
_exptl_absorpt_correction_type multi-scan
_exptl_absorpt_process_details 'Sadabs, (Sheldrick 2001)'
_exptl_crystal_colour Colourless
_exptl_crystal_density_diffrn 1.764
_exptl_crystal_density_meas ?
_exptl_crystal_density_method 'not measured'
_exptl_crystal_description Block
_exptl_crystal_F_000 954
_exptl_crystal_size_max 0.46
_exptl_crystal_size_mid 0.30
_exptl_crystal_size_min 0.16
_refine_diff_density_max 0.528
_refine_diff_density_min -0.432
_refine_diff_density_rms 0.071
_refine_ls_extinction_method none
_refine_ls_goodness_of_fit_ref 1.110
_refine_ls_hydrogen_treatment mixed
_refine_ls_matrix_type full
_refine_ls_number_parameters 285
_refine_ls_number_reflns 3978
_refine_ls_number_restraints 1
_refine_ls_restrained_S_all 1.110
_refine_ls_R_factor_all 0.0304
_refine_ls_R_factor_gt 0.0288
_refine_ls_shift/su_max 0.001
_refine_ls_shift/su_mean 0.000
_refine_ls_structure_factor_coef Fsqd
_refine_ls_weighting_details 'calc w=1/[\s^2^(Fo^2^)+(0.0342P)^2^+1.1122P] where P=(Fo^2^+2Fc^2^)/3'
_refine_ls_weighting_scheme calc
_refine_ls_wR_factor_gt 0.0712
_refine_ls_wR_factor_ref 0.0721
_reflns_number_gt 3812
_reflns_number_total 3978
_reflns_threshold_expression >2sigma(I)
_cod_data_source_file c3dt51666k.txt
_cod_data_source_block 1
_cod_depositor_comments
;
The following automatic conversions were performed:

'_symmetry_cell_setting' value 'Monoclinic' changed to 'monoclinic'
according to
/usr/data/users/saulius/automatic-downloads/current/RSC/lib/dictionaries/cif_core.dic
dictionary named 'cif_core.dic' version 2.4.2 from
2011-04-26.

'_exptl_absorpt_correction_type' value 'Multi-scan'
changed to 'multi-scan' according to
/usr/data/users/saulius/automatic-downloads/current/RSC/lib/dictionaries/cif_core.dic
dictionary named 'cif_core.dic' version 2.4.2 from 2011-04-26.

Automatic conversion script
Id: cif_fix_values 2281 2013-09-26 08:29:07Z andrius 

The following automatic conversions were performed:

'_exptl_crystal_density_meas' value 'Not Measured' was changed to '?'
- the value is perceived as not measured.

Automatic conversion script
Id: cif_fix_values 3008 2015-01-20 13:52:24Z robertas 
;
_cod_original_cell_volume 1739.0(4)
_cod_original_sg_symbol_H-M P2(1)/n
_cod_database_code 7028333

loop_
_symmetry_equiv_pos_as_xyz
'x, y, z'
'-x+1/2, y+1/2, -z+1/2'
'-x, -y, -z'
'x-1/2, -y-1/2, z-1/2'

loop_
_atom_site_label
_atom_site_type_symbol
_atom_site_fract_x
_atom_site_fract_y
_atom_site_fract_z
_atom_site_U_iso_or_equiv
_atom_site_adp_type
_atom_site_occupancy
_atom_site_symmetry_multiplicity
_atom_site_calc_flag
_atom_site_refinement_flags
Mn1 Mn 0.34236(2) 0.277854(14) 0.283259(19) 0.00873(7) Uani 1 1 d .
Mn2 Mn 0.5000 0.0000 0.0000 0.01026(9) Uani 1 2 d S
O1 O 0.29063(12) 0.16695(7) 0.38812(9) 0.0124(2) Uani 1 1 d .
O2 O 0.38263(12) 0.04148(7) 0.42328(10) 0.0134(2) Uani 1 1 d D
H2O H 0.2935(13) 0.028(2) 0.412(3) 0.078(11) Uiso 1 1 d D
O3 O 0.36288(12) 0.37897(7) 0.41012(9) 0.0130(2) Uani 1 1 d .
O4 O 0.39483(14) 0.40372(8) 0.59468(10) 0.0207(3) Uani 1 1 d .
O5 O 0.28994(12) 0.38072(7) 0.15941(9) 0.0121(2) Uani 1 1 d .
O6 O 0.37522(13) 0.50478(7) 0.10824(10) 0.0144(2) Uani 1 1 d .
O7 O 0.37966(12) 0.17496(7) 0.15595(9) 0.0135(2) Uani 1 1 d .
O8 O 0.50491(13) 0.13636(7) 0.00295(9) 0.0147(2) Uani 1 1 d .
O9 O 0.66549(16) -0.00539(10) 0.13093(13) 0.0293(3) Uani 1 1 d .
H1 H 0.645(3) -0.0185(17) 0.195(2) 0.033(7) Uiso 1 1 d .
H3 H 0.731(3) 0.0266(17) 0.128(2) 0.036(7) Uiso 1 1 d .
O10 O 0.66548(14) -0.00061(8) -0.12866(11) 0.0157(2) Uani 1 1 d .
H4 H 0.742(3) 0.0274(16) -0.118(2) 0.034(7) Uiso 1 1 d .
H5 H 0.689(3) -0.0465(18) -0.146(2) 0.032(7) Uiso 1 1 d .
O12 O 0.10177(12) 0.29240(8) 0.30255(10) 0.0121(2) Uani 1 1 d .
H12A H 0.062(3) 0.2489(18) 0.304(2) 0.029(6) Uiso 1 1 d .
H12B H 0.079(3) 0.3153(17) 0.363(2) 0.032(7) Uiso 1 1 d .
N1 N 0.54206(14) 0.24653(8) 0.40959(11) 0.0105(3) Uani 1 1 d .
N2 N 0.55193(14) 0.31268(8) 0.18238(11) 0.0097(2) Uani 1 1 d .
C1 C 0.54975(16) 0.15519(10) 0.41365(13) 0.0118(3) Uani 1 1 d .
H1A H 0.5989 0.1372 0.4846 0.014 Uiso 1 1 calc R
H1B H 0.6070 0.1342 0.3492 0.014 Uiso 1 1 calc R
C2 C 0.39547(17) 0.12002(10) 0.40797(12) 0.0108(3) Uani 1 1 d .
C3 C 0.50250(17) 0.28148(10) 0.51994(13) 0.0123(3) Uani 1 1 d .
H3A H 0.5926 0.2930 0.5644 0.015 Uiso 1 1 calc R
H3B H 0.4444 0.2401 0.5620 0.015 Uiso 1 1 calc R
C4 C 0.41421(17) 0.36191(10) 0.50738(13) 0.0126(3) Uani 1 1 d .
C5 C 0.67576(17) 0.28665(10) 0.36752(13) 0.0115(3) Uani 1 1 d .
H5A H 0.7624 0.2598 0.4026 0.014 Uiso 1 1 calc R
H5B H 0.6762 0.3461 0.3897 0.014 Uiso 1 1 calc R
C6 C 0.68488(17) 0.27995(10) 0.23973(13) 0.0118(3) Uani 1 1 d .
H6A H 0.7710 0.3114 0.2136 0.014 Uiso 1 1 calc R
H6B H 0.6984 0.2209 0.2185 0.014 Uiso 1 1 calc R
C7 C 0.54811(17) 0.40393(9) 0.17265(13) 0.0112(3) Uani 1 1 d .
H7A H 0.6142 0.4225 0.1120 0.013 Uiso 1 1 calc R
H7B H 0.5811 0.4297 0.2447 0.013 Uiso 1 1 calc R
C8 C 0.39181(17) 0.43041(10) 0.14511(13) 0.0109(3) Uani 1 1 d .
C9 C 0.53728(18) 0.27417(9) 0.06982(13) 0.0116(3) Uani 1 1 d .
H9A H 0.6348 0.2698 0.0351 0.014 Uiso 1 1 calc R
H9B H 0.4755 0.3099 0.0206 0.014 Uiso 1 1 calc R
C10 C 0.46932(17) 0.18800(10) 0.07783(13) 0.0112(3) Uani 1 1 d .
O1W O 0.95704(14) 0.14588(8) 0.30995(11) 0.0175(2) Uani 1 1 d .
H1W H 1.012(3) 0.1091(18) 0.335(2) 0.042(7) Uiso 1 1 d .
H2W H 0.945(3) 0.1302(16) 0.240(2) 0.038(7) Uiso 1 1 d .
O2W O 0.93672(13) 0.41993(8) 0.17711(10) 0.0154(2) Uani 1 1 d .
H3W H 1.002(3) 0.3907(17) 0.209(2) 0.039(7) Uiso 1 1 d .
H4W H 0.983(3) 0.4550(19) 0.142(2) 0.040(7) Uiso 1 1 d .

loop_
_atom_site_aniso_label
_atom_site_aniso_U_11
_atom_site_aniso_U_22
_atom_site_aniso_U_33
_atom_site_aniso_U_23
_atom_site_aniso_U_13
_atom_site_aniso_U_12
Mn1 0.00745(12) 0.00899(12) 0.00975(12) 0.00018(8) 0.00058(8) 0.00037(8)
Mn2 0.01096(17) 0.00920(16) 0.01062(16) -0.00003(12) 0.00050(12) -0.00137(11)
O1 0.0096(5) 0.0118(5) 0.0159(5) 0.0020(4) 0.0010(4) 0.0015(4)
O2 0.0120(5) 0.0099(5) 0.0182(6) 0.0008(4) -0.0019(4) 0.0005(4)
O3 0.0134(5) 0.0125(5) 0.0131(5) -0.0010(4) -0.0019(4) 0.0026(4)
O4 0.0242(7) 0.0230(6) 0.0148(6) -0.0063(5) -0.0043(5) 0.0110(5)
O5 0.0102(5) 0.0118(5) 0.0142(5) 0.0020(4) -0.0001(4) -0.0004(4)
O6 0.0129(6) 0.0099(5) 0.0205(6) 0.0029(4) 0.0001(5) -0.0003(4)
O7 0.0136(5) 0.0124(5) 0.0146(5) -0.0014(4) 0.0047(4) -0.0027(4)
O8 0.0190(6) 0.0112(5) 0.0141(5) -0.0014(4) 0.0056(4) 0.0000(4)
O9 0.0221(7) 0.0454(9) 0.0203(7) 0.0150(6) -0.0074(6) -0.0180(6)
O10 0.0155(6) 0.0129(6) 0.0190(6) -0.0027(5) 0.0042(5) -0.0037(5)
O12 0.0110(5) 0.0118(6) 0.0136(6) -0.0003(5) 0.0019(4) -0.0001(4)
N1 0.0087(6) 0.0106(6) 0.0121(6) 0.0001(5) 0.0013(5) 0.0005(5)
N2 0.0092(6) 0.0085(6) 0.0115(6) -0.0005(5) -0.0002(5) -0.0001(5)
C1 0.0097(7) 0.0111(7) 0.0145(7) 0.0004(6) 0.0015(6) 0.0010(5)
C2 0.0121(7) 0.0126(7) 0.0079(6) -0.0002(5) 0.0009(5) 0.0005(5)
C3 0.0130(7) 0.0128(7) 0.0110(7) 0.0004(6) 0.0004(6) 0.0019(5)
C4 0.0095(7) 0.0135(7) 0.0148(7) -0.0017(6) 0.0002(6) 0.0004(6)
C5 0.0077(7) 0.0118(7) 0.0148(7) 0.0004(6) -0.0008(6) -0.0008(5)
C6 0.0088(7) 0.0116(7) 0.0149(7) 0.0017(6) 0.0014(6) 0.0007(5)
C7 0.0103(7) 0.0095(7) 0.0138(7) 0.0007(6) 0.0003(6) -0.0006(5)
C8 0.0127(7) 0.0111(7) 0.0090(7) -0.0025(5) 0.0004(5) 0.0012(5)
C9 0.0130(7) 0.0107(7) 0.0110(7) 0.0001(6) 0.0014(6) -0.0017(5)
C10 0.0104(7) 0.0113(7) 0.0119(7) 0.0009(6) -0.0012(5) 0.0005(5)
O1W 0.0189(6) 0.0155(6) 0.0179(6) -0.0018(5) -0.0038(5) 0.0023(5)
O2W 0.0139(6) 0.0164(6) 0.0159(6) 0.0017(5) 0.0003(5) -0.0016(5)

loop_
_atom_type_symbol
_atom_type_description
_atom_type_scat_dispersion_real
_atom_type_scat_dispersion_imag
_atom_type_scat_source
C C 0.0033 0.0016 'International Tables Vol C Tables 4.2.6.8 and 6.1.1.4'
H H 0.0000 0.0000 'International Tables Vol C Tables 4.2.6.8 and 6.1.1.4'
N N 0.0061 0.0033 'International Tables Vol C Tables 4.2.6.8 and 6.1.1.4'
O O 0.0106 0.0060 'International Tables Vol C Tables 4.2.6.8 and 6.1.1.4'
Mn Mn 0.3368 0.7283 'International Tables Vol C Tables 4.2.6.8 and 6.1.1.4'

loop_
_geom_angle_atom_site_label_1
_geom_angle_atom_site_label_2
_geom_angle_atom_site_label_3
_geom_angle
_geom_angle_site_symmetry_1
_geom_angle_site_symmetry_3
O3 Mn1 O1 103.10(4) . .
O3 Mn1 O12 85.94(4) . .
O1 Mn1 O12 79.00(4) . .
O3 Mn1 O5 85.28(4) . .
O1 Mn1 O5 154.60(4) . .
O12 Mn1 O5 77.72(4) . .
O3 Mn1 O7 166.46(4) . .
O1 Mn1 O7 79.68(4) . .
O12 Mn1 O7 107.59(4) . .
O5 Mn1 O7 97.82(4) . .
O3 Mn1 N2 96.12(4) . .
O1 Mn1 N2 131.09(4) . .
O12 Mn1 N2 147.64(4) . .
O5 Mn1 N2 70.31(4) . .
O7 Mn1 N2 72.79(4) . .
O3 Mn1 N1 71.06(4) . .
O1 Mn1 N1 69.60(4) . .
O12 Mn1 N1 134.77(4) . .
O5 Mn1 N1 135.38(4) . .
O7 Mn1 N1 98.07(4) . .
N2 Mn1 N1 75.16(5) . .
O9 Mn2 O9 180.00(12) 3_655 .
O9 Mn2 O10 90.71(6) 3_655 3_655
O9 Mn2 O10 89.29(6) . 3_655
O9 Mn2 O10 89.29(6) 3_655 .
O9 Mn2 O10 90.71(6) . .
O10 Mn2 O10 180.00(6) 3_655 .
O9 Mn2 O8 90.84(5) 3_655 3_655
O9 Mn2 O8 89.16(5) . 3_655
O10 Mn2 O8 90.08(4) 3_655 3_655
O10 Mn2 O8 89.92(4) . 3_655
O9 Mn2 O8 89.16(5) 3_655 .
O9 Mn2 O8 90.84(5) . .
O10 Mn2 O8 89.92(4) 3_655 .
O10 Mn2 O8 90.08(4) . .
O8 Mn2 O8 180.00(6) 3_655 .
C2 O1 Mn1 114.97(10) . .
C4 O3 Mn1 118.86(10) . .
C8 O5 Mn1 113.93(10) . .
C10 O7 Mn1 118.08(10) . .
C10 O8 Mn2 131.63(10) . .
C3 N1 C1 111.38(12) . .
C3 N1 C5 110.33(12) . .
C1 N1 C5 114.04(12) . .
C3 N1 Mn1 106.12(9) . .
C1 N1 Mn1 105.40(9) . .
C5 N1 Mn1 109.13(9) . .
C7 N2 C9 110.27(12) . .
C7 N2 C6 114.07(12) . .
C9 N2 C6 109.21(12) . .
C7 N2 Mn1 105.03(9) . .
C9 N2 Mn1 107.12(9) . .
C6 N2 Mn1 110.87(9) . .
N1 C1 C2 108.97(12) . .
O1 C2 O2 123.60(14) . .
O1 C2 C1 119.89(14) . .
O2 C2 C1 116.51(13) . .
N1 C3 C4 111.86(13) . .
O4 C4 O3 125.45(15) . .
O4 C4 C3 117.10(14) . .
O3 C4 C3 117.40(14) . .
N1 C5 C6 111.17(12) . .
N2 C6 C5 112.00(12) . .
N2 C7 C8 108.43(12) . .
O5 C8 O6 124.09(14) . .
O5 C8 C7 119.80(14) . .
O6 C8 C7 116.11(13) . .
N2 C9 C10 111.02(12) . .
O8 C10 O7 125.60(14) . .
O8 C10 C9 116.48(13) . .
O7 C10 C9 117.88(14) . .

loop_
_geom_bond_atom_site_label_1
_geom_bond_atom_site_label_2
_geom_bond_distance
_geom_bond_site_symmetry_2
Mn1 O3 2.2172(11) .
Mn1 O1 2.2249(11) .
Mn1 O12 2.2302(12) .
Mn1 O5 2.2554(11) .
Mn1 O7 2.2643(11) .
Mn1 N2 2.3404(13) .
Mn1 N1 2.3994(13) .
Mn2 O9 2.1539(14) 3_655
Mn2 O9 2.1539(14) .
Mn2 O10 2.1609(12) 3_655
Mn2 O10 2.1609(12) .
Mn2 O8 2.1912(12) 3_655
Mn2 O8 2.1912(12) .
O1 C2 1.2407(19) .
O2 C2 1.2802(19) .
O3 C4 1.267(2) .
O4 C4 1.246(2) .
O5 C8 1.2409(19) .
O6 C8 1.2801(19) .
O7 C10 1.2612(19) .
O8 C10 1.2592(19) .
N1 C3 1.470(2) .
N1 C1 1.470(2) .
N1 C5 1.476(2) .
N2 C7 1.4707(19) .
N2 C9 1.4720(19) .
N2 C6 1.4823(19) .
C1 C2 1.522(2) .
C3 C4 1.530(2) .
C5 C6 1.518(2) .
C7 C8 1.524(2) .
C9 C10 1.521(2) .

loop_
_geom_hbond_atom_site_label_D
_geom_hbond_atom_site_label_H
_geom_hbond_atom_site_label_A
_geom_hbond_distance_DH
_geom_hbond_distance_HA
_geom_hbond_distance_DA
_geom_hbond_angle_DHA
_geom_hbond_site_symmetry_A
O2W H4W O2 0.82(3) 2.02(3) 2.8301(17) 171(3) 2_655
O2W H3W O12 0.85(3) 2.12(3) 2.9364(17) 160(3) 1_655
O1W H2W O4 0.87(3) 1.86(3) 2.7200(18) 173(3) 4_665
O1W H1W O6 0.83(3) 2.08(3) 2.8974(17) 172(3) 2_645
O12 H12B O8 0.83(3) 1.96(3) 2.7862(17) 174(3) 4_566
O12 H12A O1W 0.79(3) 1.92(3) 2.7032(18) 177(3) 1_455
O10 H5 O7 0.80(3) 2.16(3) 2.8488(17) 145(2) 3_655
O10 H4 O3 0.84(3) 1.89(3) 2.6971(17) 159(3) 4_665
O9 H3 O4 0.79(3) 1.92(3) 2.6992(19) 169(3) 4_665
O9 H1 O2W 0.81(3) 1.96(3) 2.7423(19) 161(3) 2_645
O2 H2O O6 0.854(5) 1.604(5) 2.4575(16) 178(4) 2_545
O2 H2O O5 0.854(5) 2.62(3) 3.1752(16) 124(3) 2_545
